data_4503972
loop_
_publ_author_name
'Liang, Kai'
'Zheng, He-Gen'
'Song, Ying-Lin'
'Li, Yi-Zhi'
'Xin, Xin-Quan'

_publ_section_title
;
 Novel Cluster Coordination Polymers Based on Tetranuclear Nest-Shaped
 [WOS3Cu3] Heterothiometallitic Secondary Building Units and
 4,4'-Bipyridine Ligand
;
_journal_issue 2
_journal_name_full 'Crystal Growth &amp; Design'
_journal_page_first 373
_journal_page_last 376
_journal_paper_doi 10.1021/cg0606038
_journal_volume 7
_journal_year 2007
_chemical_formula_moiety '2(C60 H48 Cl Cu6 N12 O2 S6 W2), H4 O2, H4 O2, 2(Cl)'
_chemical_formula_sum 'C120 H104 Cl4 Cu12 N24 O8 S12 W4'
_chemical_formula_weight 4034.67
_chemical_name_systematic
; 
 ? 
;
_space_group_IT_number 15
_symmetry_cell_setting monoclinic
_symmetry_space_group_name_Hall '-C 2yc'
_symmetry_space_group_name_H-M 'C 1 2/c 1'
_atom_sites_solution_hydrogens geom
_atom_sites_solution_primary direct
_atom_sites_solution_secondary difmap
_audit_creation_method SHELXL-97
_cell_angle_alpha 90.00
_cell_angle_beta 105.408(2)
_cell_angle_gamma 90.00
_cell_formula_units_Z 2
_cell_length_a 17.7743(16)
_cell_length_b 25.311(2)
_cell_length_c 16.5981(15)
_cell_measurement_temperature 293(2)
_cell_volume 7198.9(11)
_computing_cell_refinement 'SMART(Bruker, 2000)'
_computing_data_collection 'SMART(Bruker, 2000)'
_computing_data_reduction 'SAINT(Bruker, 2000)'
_computing_molecular_graphics 'SHELXTL(Bruker, 2000)'
_computing_publication_material 'SHELXTL(Bruker, 2000)'
_computing_structure_refinement 'SHELXTL(Bruker, 2000)'
_computing_structure_solution 'SHELXTL(Bruker, 2000)'
_diffrn_ambient_temperature 293(2)
_diffrn_measured_fraction_theta_full 0.997
_diffrn_measured_fraction_theta_max 0.997
_diffrn_measurement_device_type 'Bruker Smart Apex CCD area detector'
_diffrn_measurement_method 'phi and omega scans'
_diffrn_radiation_monochromator graphite
_diffrn_radiation_source 'sealed tube'
_diffrn_radiation_type MoK\a
_diffrn_radiation_wavelength 0.71073
_diffrn_reflns_av_R_equivalents 0.0280
_diffrn_reflns_av_sigmaI/netI 0.0307
_diffrn_reflns_limit_h_max 20
_diffrn_reflns_limit_h_min -21
_diffrn_reflns_limit_k_max 31
_diffrn_reflns_limit_k_min -22
_diffrn_reflns_limit_l_max 20
_diffrn_reflns_limit_l_min -19
_diffrn_reflns_number 19310
_diffrn_reflns_theta_full 26.00
_diffrn_reflns_theta_max 26.00
_diffrn_reflns_theta_min 1.70
_exptl_absorpt_coefficient_mu 5.218
_exptl_absorpt_correction_T_max 0.35
_exptl_absorpt_correction_T_min 0.30
_exptl_absorpt_correction_type multi-scan
_exptl_absorpt_process_details 'SADABS, Bruker(2000)'
_exptl_crystal_colour red
_exptl_crystal_density_diffrn 1.861
_exptl_crystal_density_method 'not measured'
_exptl_crystal_description block
_exptl_crystal_F_000 3920
_exptl_crystal_size_max 0.3
_exptl_crystal_size_mid 0.2
_exptl_crystal_size_min 0.2
_refine_diff_density_max 0.645
_refine_diff_density_min -0.644
_refine_diff_density_rms 0.153
_refine_ls_extinction_method none
_refine_ls_goodness_of_fit_ref 1.016
_refine_ls_hydrogen_treatment constr
_refine_ls_matrix_type full
_refine_ls_number_parameters 425
_refine_ls_number_reflns 7050
_refine_ls_number_restraints 0
_refine_ls_restrained_S_all 1.016
_refine_ls_R_factor_all 0.0419
_refine_ls_R_factor_gt 0.0409
_refine_ls_shift/su_max 0.004
_refine_ls_shift/su_mean 0.001
_refine_ls_structure_factor_coef Fsqd
_refine_ls_weighting_details 'calc w=1/[\s^2^(Fo^2^)+(0.0750P)^2^] where P=(Fo^2^+2Fc^2^)/3'
_refine_ls_weighting_scheme calc
_refine_ls_wR_factor_gt 0.1023
_refine_ls_wR_factor_ref 0.1024
_reflns_number_gt 5613
_reflns_number_total 7050
_reflns_threshold_expression >2sigma(I)
_cod_data_source_file cg0606038si20060911_034852.cif
_cod_data_source_block 21025cm
_cod_depositor_comments
;
The following automatic conversions were performed:

'_symmetry_cell_setting' value 'Monoclinic' changed to 'monoclinic'
according to /home/saulius/struct/CIF-dictionaries/cif_core.dic
dictionary named 'cif_core.dic' version 2.4.1 from 2010-06-29.

Automatic conversion script
Id: cif_fix_values 1715 2011-07-08 13:25:40Z adriana 
;
_cod_original_sg_symbol_H-M 'C2/c  '
_cod_database_code 4503972

loop_
_symmetry_equiv_pos_as_xyz
'x, y, z'
'-x, y, -z+1/2'
'x+1/2, y+1/2, z'
'-x+1/2, y+1/2, -z+1/2'
'-x, -y, -z'
'x, -y, z-1/2'
'-x+1/2, -y+1/2, -z'
'x+1/2, -y+1/2, z-1/2'

loop_
_atom_site_label
_atom_site_type_symbol
_atom_site_fract_x
_atom_site_fract_y
_atom_site_fract_z
_atom_site_U_iso_or_equiv
_atom_site_adp_type
_atom_site_occupancy
_atom_site_symmetry_multiplicity
_atom_site_calc_flag
_atom_site_refinement_flags
W1 W 0.644807(10) 0.842834(7) 0.527721(11) 0.04588(8) Uani 1 1 d .
O1 O 0.73796(18) 0.86007(14) 0.5296(2) 0.0524(7) Uani 1 1 d .
S2 S 0.63419(7) 0.83576(5) 0.65976(8) 0.0494(3) Uani 1 1 d .
S3 S 0.56046(7) 0.90427(4) 0.46002(7) 0.0483(2) Uani 1 1 d .
Cu2 Cu 0.55665(3) 0.90494(2) 0.59840(3) 0.04892(14) Uani 1 1 d .
S1 S 0.61234(7) 0.76542(4) 0.46160(7) 0.0475(2) Uani 1 1 d .
Cu1 Cu 0.59806(3) 0.75597(2) 0.59385(3) 0.04815(14) Uani 1 1 d .
Cu3 Cu 0.51981(3) 0.82469(2) 0.39793(3) 0.04769(14) Uani 1 1 d .
N3 N 0.6157(2) 0.97333(16) 0.6535(2) 0.0512(9) Uani 1 1 d .
C17 C 0.6921(3) 0.97416(18) 0.6621(3) 0.0499(10) Uani 1 1 d .
H17 H 0.7162 0.9453 0.6449 0.060 Uiso 1 1 calc R
C18 C 0.5817(3) 1.01145(17) 0.6868(3) 0.0507(10) Uani 1 1 d .
H18 H 0.5295 1.0075 0.6862 0.061 Uiso 1 1 calc R
Cl1 Cl 0.5000 0.82753(8) 0.2500 0.0616(4) Uani 1 2 d S
Cl2 Cl 0.0000 0.80979(9) 0.7500 0.0705(5) Uani 1 2 d S
N1 N 0.6622(2) 0.69293(15) 0.6537(2) 0.0496(8) Uani 1 1 d .
C5 C 0.7339(3) 0.68652(19) 0.6463(3) 0.0524(10) Uani 1 1 d .
H5 H 0.7540 0.7110 0.6158 0.063 Uiso 1 1 calc R
C4 C 0.7815(3) 0.6425(2) 0.6845(3) 0.0513(10) Uani 1 1 d .
H4 H 0.8313 0.6374 0.6778 0.062 Uiso 1 1 calc R
C3 C 0.7496(3) 0.60777(19) 0.7320(3) 0.0490(10) Uani 1 1 d .
C2 C 0.6749(3) 0.61589(19) 0.7401(3) 0.0487(10) Uani 1 1 d .
H2 H 0.6547 0.5935 0.7735 0.058 Uiso 1 1 calc R
C1 C 0.6295(3) 0.65835(15) 0.6974(3) 0.0456(10) Uani 1 1 d .
H1 H 0.5780 0.6626 0.6992 0.055 Uiso 1 1 calc R
C6 C 0.7983(3) 0.56253(19) 0.7728(3) 0.0501(10) Uani 1 1 d .
C7 C 0.8786(3) 0.55735(18) 0.7772(3) 0.0455(9) Uani 1 1 d .
H7 H 0.9047 0.5838 0.7566 0.055 Uiso 1 1 calc R
C8 C 0.7617(3) 0.51959(19) 0.8018(3) 0.0557(11) Uani 1 1 d .
H8 H 0.7085 0.5206 0.7978 0.067 Uiso 1 1 calc R
N2 N 0.4862(2) 0.73749(16) 0.5969(2) 0.0496(8) Uani 1 1 d .
C13 C 0.4485(3) 0.69685(17) 0.5574(3) 0.0471(9) Uani 1 1 d .
H13 H 0.4729 0.6739 0.5286 0.057 Uiso 1 1 calc R
C12 C 0.3701(3) 0.68790(19) 0.5585(3) 0.0576(12) Uani 1 1 d .
H12 H 0.3431 0.6597 0.5282 0.069 Uiso 1 1 calc R
C11 C 0.3329(3) 0.7194(2) 0.6028(3) 0.0503(10) Uani 1 1 d .
C10 C 0.3737(3) 0.76225(19) 0.6428(3) 0.0545(11) Uani 1 1 d .
H10 H 0.3502 0.7869 0.6699 0.065 Uiso 1 1 calc R
C9 C 0.4486(3) 0.7674(2) 0.6414(3) 0.0511(10) Uani 1 1 d .
H9 H 0.4773 0.7941 0.6741 0.061 Uiso 1 1 calc R
C14 C 0.2488(3) 0.70890(17) 0.5998(3) 0.0454(9) Uani 1 1 d .
C15 C 0.2068(3) 0.66568(19) 0.5545(3) 0.0515(10) Uani 1 1 d .
H15 H 0.2300 0.6423 0.5250 0.062 Uiso 1 1 calc R
C16 C 0.2124(3) 0.74010(18) 0.6480(3) 0.0482(9) Uani 1 1 d .
H16 H 0.2401 0.7677 0.6795 0.058 Uiso 1 1 calc R
N4 N 0.4054(2) 0.80927(16) 0.3989(2) 0.0487(8) Uani 1 1 d .
C20 C 0.3675(3) 0.76948(19) 0.3498(3) 0.0491(10) Uani 1 1 d .
H20 H 0.3914 0.7495 0.3166 0.059 Uiso 1 1 calc R
C19 C 0.3729(3) 0.84011(19) 0.4435(4) 0.0550(12) Uani 1 1 d .
H19 H 0.4027 0.8668 0.4752 0.066 Uiso 1 1 calc R
C23 C 0.2902(3) 0.9536(2) 0.5886(3) 0.0533(11) Uani 1 1 d .
C24 C 0.3254(3) 0.97444(19) 0.5309(3) 0.0514(10) Uani 1 1 d .
H24 H 0.2982 0.9975 0.4897 0.062 Uiso 1 1 calc R
C25 C 0.4027(3) 0.96044(18) 0.5351(3) 0.0494(10) Uani 1 1 d .
H25 H 0.4269 0.9743 0.4965 0.059 Uiso 1 1 calc R
N5 N 0.4432(2) 0.92603(16) 0.5967(3) 0.0537(9) Uani 1 1 d .
C21 C 0.4071(3) 0.90539(18) 0.6541(3) 0.0526(11) Uani 1 1 d .
H21 H 0.4342 0.8824 0.6954 0.063 Uiso 1 1 calc R
C22 C 0.3296(3) 0.91906(18) 0.6501(3) 0.0482(9) Uani 1 1 d .
H22 H 0.3050 0.9051 0.6884 0.058 Uiso 1 1 calc R
N6 N 0.0594(2) 1.00220(16) 0.5761(2) 0.0497(8) Uani 1 1 d .
C28 C 0.1082(3) 1.0347(2) 0.5445(3) 0.0546(11) Uani 1 1 d .
H28 H 0.0907 1.0671 0.5205 0.065 Uiso 1 1 calc R
C27 C 0.1838(3) 1.0176(2) 0.5496(3) 0.0564(12) Uani 1 1 d .
H27 H 0.2172 1.0391 0.5296 0.068 Uiso 1 1 calc R
C26 C 0.2100(3) 0.96888(19) 0.5842(3) 0.0516(10) Uani 1 1 d .
C30 C 0.1611(3) 0.9369(2) 0.6152(3) 0.0587(12) Uani 1 1 d .
H30 H 0.1790 0.9044 0.6389 0.070 Uiso 1 1 calc R
C29 C 0.0854(3) 0.95305(19) 0.6113(3) 0.0551(11) Uani 1 1 d .
H29 H 0.0524 0.9314 0.6318 0.066 Uiso 1 1 calc R
O2 O 0.5660(4) 0.5599(3) 0.8681(4) 0.0616(18) Uani 0.50 1 d P
H2B H 0.5529 0.5682 0.9357 0.074 Uiso 0.50 1 d PR
H2A H 0.6060 0.5305 0.8565 0.074 Uiso 0.50 1 d PR
O3 O 0.1457(4) 0.9187(3) 0.8176(4) 0.0544(15) Uani 0.50 1 d P
H3A H 0.1003 0.9253 0.8227 0.065 Uiso 0.50 1 d PR
H3B H 0.1522 0.8854 0.8171 0.065 Uiso 0.50 1 d PR

loop_
_atom_site_aniso_label
_atom_site_aniso_U_11
_atom_site_aniso_U_22
_atom_site_aniso_U_33
_atom_site_aniso_U_23
_atom_site_aniso_U_13
_atom_site_aniso_U_12
W1 0.04528(12) 0.04563(13) 0.04631(12) 0.00017(7) 0.01143(8) -0.00108(6)
O1 0.0431(17) 0.0540(17) 0.0567(19) -0.0035(15) 0.0075(14) -0.0095(13)
S2 0.0503(6) 0.0492(5) 0.0488(6) -0.0001(4) 0.0135(5) -0.0019(4)
S3 0.0493(6) 0.0462(6) 0.0493(6) -0.0010(4) 0.0131(5) -0.0006(4)
Cu2 0.0498(3) 0.0483(3) 0.0488(3) -0.0003(2) 0.0132(2) -0.0009(2)
S1 0.0483(6) 0.0460(5) 0.0474(5) -0.0001(4) 0.0113(4) 0.0013(4)
Cu1 0.0477(3) 0.0484(3) 0.0479(3) 0.0009(2) 0.0120(2) 0.0003(2)
Cu3 0.0477(3) 0.0478(3) 0.0475(3) 0.0006(2) 0.0126(2) -0.0005(2)
N3 0.052(2) 0.051(2) 0.048(2) 0.0032(16) 0.0095(17) 0.0073(17)
C17 0.050(2) 0.045(2) 0.055(3) -0.0081(19) 0.013(2) -0.0035(18)
C18 0.048(2) 0.041(2) 0.060(3) -0.0020(19) 0.009(2) 0.0006(18)
Cl1 0.0656(10) 0.0762(11) 0.0469(8) 0.000 0.0218(8) 0.000
Cl2 0.0722(11) 0.0925(13) 0.0484(9) 0.000 0.0188(8) 0.000
N1 0.050(2) 0.050(2) 0.052(2) 0.0040(17) 0.0170(17) -0.0046(16)
C5 0.050(2) 0.052(2) 0.051(2) -0.004(2) 0.007(2) 0.003(2)
C4 0.049(2) 0.056(2) 0.046(2) 0.007(2) 0.0084(19) 0.000(2)
C3 0.058(3) 0.050(2) 0.036(2) 0.0001(18) 0.0075(18) -0.001(2)
C2 0.052(2) 0.058(3) 0.044(2) 0.0068(19) 0.026(2) 0.0044(19)
C1 0.044(2) 0.040(2) 0.054(3) -0.0018(17) 0.0148(19) 0.0041(15)
C6 0.053(2) 0.056(3) 0.043(2) -0.0020(19) 0.0143(19) 0.0017(19)
C7 0.042(2) 0.049(2) 0.043(2) 0.0001(18) 0.0073(17) 0.0052(17)
C8 0.057(3) 0.049(3) 0.062(3) -0.002(2) 0.016(2) -0.0012(19)
N2 0.047(2) 0.060(2) 0.0453(19) -0.0004(17) 0.0183(16) -0.0001(17)
C13 0.043(2) 0.043(2) 0.054(2) -0.0002(19) 0.0114(18) 0.0003(17)
C12 0.070(3) 0.043(2) 0.064(3) -0.005(2) 0.026(2) -0.017(2)
C11 0.044(2) 0.059(3) 0.048(2) 0.001(2) 0.0133(18) 0.0066(19)
C10 0.039(2) 0.051(2) 0.072(3) -0.003(2) 0.014(2) 0.0003(18)
C9 0.051(2) 0.057(3) 0.044(2) 0.0031(19) 0.0096(19) -0.003(2)
C14 0.047(2) 0.047(2) 0.044(2) 0.0036(18) 0.0145(18) -0.0051(18)
C15 0.047(2) 0.052(2) 0.059(3) -0.001(2) 0.019(2) 0.0010(18)
C16 0.048(2) 0.050(2) 0.048(2) 0.0122(19) 0.0152(19) 0.0057(18)
N4 0.0427(19) 0.054(2) 0.048(2) 0.0003(17) 0.0098(16) 0.0015(15)
C20 0.053(2) 0.058(3) 0.041(2) 0.0009(19) 0.0197(19) 0.0064(19)
C19 0.040(2) 0.061(3) 0.064(3) -0.006(2) 0.013(2) -0.0031(19)
C23 0.053(2) 0.056(3) 0.047(2) 0.007(2) 0.006(2) -0.004(2)
C24 0.047(2) 0.054(3) 0.054(2) -0.002(2) 0.014(2) -0.0034(19)
C25 0.050(2) 0.055(3) 0.048(2) -0.006(2) 0.021(2) -0.0103(19)
N5 0.050(2) 0.048(2) 0.062(2) -0.0069(18) 0.0116(18) -0.0035(16)
C21 0.054(3) 0.049(3) 0.053(3) 0.003(2) 0.009(2) 0.0057(19)
C22 0.049(2) 0.046(2) 0.053(2) 0.0037(19) 0.0179(19) 0.0007(18)
N6 0.055(2) 0.048(2) 0.050(2) 0.0012(16) 0.0202(17) 0.0016(16)
C28 0.053(3) 0.063(3) 0.048(2) -0.001(2) 0.015(2) 0.001(2)
C27 0.048(3) 0.066(3) 0.056(3) -0.018(2) 0.016(2) -0.014(2)
C26 0.050(2) 0.052(2) 0.056(3) -0.004(2) 0.019(2) -0.006(2)
C30 0.055(3) 0.061(3) 0.062(3) 0.005(2) 0.019(2) -0.006(2)
C29 0.060(3) 0.052(3) 0.051(2) -0.002(2) 0.011(2) 0.001(2)
O2 0.061(4) 0.087(5) 0.037(3) -0.004(3) 0.014(3) -0.008(4)
O3 0.057(4) 0.056(4) 0.055(4) 0.002(3) 0.023(3) 0.000(3)

loop_
_atom_type_symbol
_atom_type_description
_atom_type_scat_dispersion_real
_atom_type_scat_dispersion_imag
_atom_type_scat_source
C C 0.0033 0.0016 'International Tables Vol C Tables 4.2.6.8 and 6.1.1.4'
H H 0.0000 0.0000 'International Tables Vol C Tables 4.2.6.8 and 6.1.1.4'
Cl Cl 0.1484 0.1585 'International Tables Vol C Tables 4.2.6.8 and 6.1.1.4'
Cu Cu 0.3201 1.2651 'International Tables Vol C Tables 4.2.6.8 and 6.1.1.4'
N N 0.0061 0.0033 'International Tables Vol C Tables 4.2.6.8 and 6.1.1.4'
O O 0.0106 0.0060 'International Tables Vol C Tables 4.2.6.8 and 6.1.1.4'
S S 0.1246 0.1234 'International Tables Vol C Tables 4.2.6.8 and 6.1.1.4'
W W -0.8490 6.8722 'International Tables Vol C Tables 4.2.6.8 and 6.1.1.4'

loop_
_geom_angle_atom_site_label_1
_geom_angle_atom_site_label_2
_geom_angle_atom_site_label_3
_geom_angle
_geom_angle_site_symmetry_1
_geom_angle_site_symmetry_3
O1 W1 S3 110.39(12) . .
O1 W1 S1 110.77(12) . .
S3 W1 S1 108.02(4) . .
O1 W1 S2 109.51(12) . .
S3 W1 S2 108.92(4) . .
S1 W1 S2 109.18(4) . .
O1 W1 Cu1 127.34(12) . .
S3 W1 Cu1 122.28(3) . .
S1 W1 Cu1 54.42(3) . .
S2 W1 Cu1 54.78(3) . .
O1 W1 Cu3 130.51(11) . .
S3 W1 Cu3 54.39(3) . .
S1 W1 Cu3 53.81(3) . .
S2 W1 Cu3 119.97(3) . .
Cu1 W1 Cu3 84.737(18) . .
O1 W1 Cu2 121.09(12) . .
S3 W1 Cu2 54.97(3) . .
S1 W1 Cu2 128.14(3) . .
S2 W1 Cu2 54.25(3) . .
Cu1 W1 Cu2 91.189(18) . .
Cu3 W1 Cu2 89.782(19) . .
W1 S2 Cu2 72.75(4) . .
W1 S2 Cu1 72.13(4) . .
Cu2 S2 Cu1 113.55(5) . .
W1 S3 Cu3 72.82(4) . .
W1 S3 Cu2 72.54(4) . .
Cu3 S3 Cu2 111.33(5) . .
N5 Cu2 N3 99.51(15) . .
N5 Cu2 S2 131.97(12) . .
N3 Cu2 S2 105.29(11) . .
N5 Cu2 S3 105.77(12) . .
N3 Cu2 S3 107.10(11) . .
S2 Cu2 S3 105.22(5) . .
N5 Cu2 W1 144.77(11) . .
N3 Cu2 W1 112.81(11) . .
S2 Cu2 W1 53.00(3) . .
S3 Cu2 W1 52.49(3) . .
W1 S1 Cu3 73.20(4) . .
W1 S1 Cu1 72.66(4) . .
Cu3 S1 Cu1 105.33(5) . .
N1 Cu1 N2 103.11(16) . .
N1 Cu1 S1 110.85(11) . .
N2 Cu1 S1 113.71(11) . .
N1 Cu1 S2 113.69(12) . .
N2 Cu1 S2 109.67(12) . .
S1 Cu1 S2 106.01(5) . .
N1 Cu1 W1 129.84(11) . .
N2 Cu1 W1 127.05(12) . .
S1 Cu1 W1 52.93(3) . .
S2 Cu1 W1 53.09(3) . .
N4 Cu3 S1 117.56(11) . .
N4 Cu3 S3 110.77(12) . .
S1 Cu3 S3 105.60(5) . .
N4 Cu3 Cl1 97.84(11) . .
S1 Cu3 Cl1 112.93(5) . .
S3 Cu3 Cl1 112.27(6) . .
N4 Cu3 W1 128.93(11) . .
S1 Cu3 W1 52.99(3) . .
S3 Cu3 W1 52.79(3) . .
Cl1 Cu3 W1 133.07(3) . .
C17 N3 C18 120.5(4) . .
C17 N3 Cu2 116.0(3) . .
C18 N3 Cu2 123.1(3) . .
N3 C17 C8 120.6(4) . 4_656
N3 C17 H17 119.7 . .
C8 C17 H17 119.7 4_656 .
N3 C18 C7 122.7(4) . 4_656
N3 C18 H18 118.6 . .
C7 C18 H18 118.6 4_656 .
Cu3 Cl1 Cu3 176.55(10) 2_655 .
C5 N1 C1 121.9(4) . .
C5 N1 Cu1 118.3(3) . .
C1 N1 Cu1 119.7(3) . .
N1 C5 C4 121.5(5) . .
N1 C5 H5 119.3 . .
C4 C5 H5 119.3 . .
C3 C4 C5 117.1(5) . .
C3 C4 H4 121.5 . .
C5 C4 H4 121.5 . .
C2 C3 C4 120.3(4) . .
C2 C3 C6 121.9(4) . .
C4 C3 C6 117.8(4) . .
C3 C2 C1 119.9(4) . .
C3 C2 H2 120.0 . .
C1 C2 H2 120.0 . .
N1 C1 C2 119.1(4) . .
N1 C1 H1 120.4 . .
C2 C1 H1 120.4 . .
C8 C6 C7 117.4(4) . .
C8 C6 C3 118.8(4) . .
C7 C6 C3 123.5(4) . .
C18 C7 C6 118.9(4) 4_646 .
C18 C7 H7 120.5 4_646 .
C6 C7 H7 120.5 . .
C6 C8 C17 119.3(4) . 4_646
C6 C8 H8 120.3 . .
C17 C8 H8 120.3 4_646 .
C13 N2 C9 117.0(4) . .
C13 N2 Cu1 122.5(3) . .
C9 N2 Cu1 120.5(3) . .
N2 C13 C12 119.7(4) . .
N2 C13 H13 120.2 . .
C12 C13 H13 120.2 . .
C11 C12 C13 122.1(4) . .
C11 C12 H12 119.0 . .
C13 C12 H12 119.0 . .
C12 C11 C10 116.9(4) . .
C12 C11 C14 119.7(4) . .
C10 C11 C14 123.2(4) . .
C9 C10 C11 117.7(5) . .
C9 C10 H10 121.1 . .
C11 C10 H10 121.1 . .
C10 C9 N2 126.3(5) . .
C10 C9 H9 116.9 . .
N2 C9 H9 116.9 . .
C16 C14 C15 118.6(4) . .
C16 C14 C11 119.1(4) . .
C15 C14 C11 122.0(4) . .
C14 C15 C19 116.7(4) . 7_566
C14 C15 H15 121.6 . .
C19 C15 H15 121.6 7_566 .
C14 C16 C20 121.6(4) . 7_566
C14 C16 H16 119.2 . .
C20 C16 H16 119.2 7_566 .
C19 N4 C20 124.0(4) . .
C19 N4 Cu3 118.2(3) . .
C20 N4 Cu3 117.8(3) . .
N4 C20 C16 116.2(4) . 7_566
N4 C20 H20 121.9 . .
C16 C20 H20 121.9 7_566 .
N4 C19 C15 122.6(4) . 7_566
N4 C19 H19 118.7 . .
C15 C19 H19 118.7 7_566 .
C22 C23 C24 121.4(5) . .
C22 C23 C26 120.0(4) . .
C24 C23 C26 118.6(4) . .
C23 C24 C25 119.1(5) . .
C23 C24 H24 120.5 . .
C25 C24 H24 120.5 . .
N5 C25 C24 120.4(4) . .
N5 C25 H25 119.8 . .
C24 C25 H25 119.8 . .
C25 N5 C21 119.8(4) . .
C25 N5 Cu2 118.9(3) . .
C21 N5 Cu2 121.3(3) . .
N5 C21 C22 120.2(4) . .
N5 C21 H21 119.9 . .
C22 C21 H21 119.9 . .
C23 C22 C21 119.2(4) . .
C23 C22 H22 120.4 . .
C21 C22 H22 120.4 . .
C28 N6 C29 120.8(4) . .
N6 C28 C27 118.7(5) . .
N6 C28 H28 120.7 . .
C27 C28 H28 120.7 . .
C26 C27 C28 120.9(5) . .
C26 C27 H27 119.5 . .
C28 C27 H27 119.5 . .
C27 C26 C30 120.0(5) . .
C27 C26 C23 118.2(4) . .
C30 C26 C23 121.8(5) . .
C26 C30 C29 120.4(5) . .
C26 C30 H30 119.8 . .
C29 C30 H30 119.8 . .
N6 C29 C30 119.2(5) . .
N6 C29 H29 120.4 . .
C30 C29 H29 120.4 . .
H2B O2 H2A 125.2 . .
H3A O3 H3B 109.5 . .

loop_
_geom_bond_atom_site_label_1
_geom_bond_atom_site_label_2
_geom_bond_distance
_geom_bond_site_symmetry_2
W1 O1 1.704(3) .
W1 S3 2.2435(11) .
W1 S1 2.2450(11) .
W1 S2 2.2563(13) .
W1 Cu1 2.6858(6) .
W1 Cu3 2.6916(6) .
W1 Cu2 2.6979(6) .
S2 Cu2 2.2928(13) .
S2 Cu1 2.3051(13) .
S3 Cu3 2.2904(12) .
S3 Cu2 2.3158(13) .
Cu2 N5 2.079(4) .
Cu2 N3 2.104(4) .
S1 Cu3 2.2691(12) .
S1 Cu1 2.2883(12) .
Cu1 N1 2.057(4) .
Cu1 N2 2.057(4) .
Cu3 N4 2.075(4) .
Cu3 Cl1 2.3871(6) .
N3 C17 1.327(6) .
N3 C18 1.335(6) .
C17 C8 1.447(7) 4_656
C17 H17 0.9300 .
C18 C7 1.408(6) 4_656
C18 H18 0.9300 .
Cl1 Cu3 2.3871(6) 2_655
N1 C5 1.323(6) .
N1 C1 1.362(6) .
C5 C4 1.440(7) .
C5 H5 0.9300 .
C4 C3 1.399(7) .
C4 H4 0.9300 .
C3 C2 1.383(7) .
C3 C6 1.486(7) .
C2 C1 1.416(6) .
C2 H2 0.9300 .
C1 H1 0.9300 .
C6 C8 1.415(7) .
C6 C7 1.416(6) .
C7 C18 1.408(6) 4_646
C7 H7 0.9300 .
C8 C17 1.447(7) 4_646
C8 H8 0.9300 .
N2 C13 1.306(6) .
N2 C9 1.351(6) .
C13 C12 1.416(7) .
C13 H13 0.9300 .
C12 C11 1.368(7) .
C12 H12 0.9300 .
C11 C10 1.372(7) .
C11 C14 1.507(6) .
C10 C9 1.345(7) .
C10 H10 0.9300 .
C9 H9 0.9300 .
C14 C16 1.400(6) .
C14 C15 1.421(6) .
C15 C19 1.434(7) 7_566
C15 H15 0.9300 .
C16 C20 1.451(7) 7_566
C16 H16 0.9300 .
N4 C19 1.311(6) .
N4 C20 1.356(6) .
C20 C16 1.451(7) 7_566
C20 H20 0.9300 .
C19 C15 1.434(7) 7_566
C19 H19 0.9300 .
C23 C22 1.383(6) .
C23 C24 1.381(7) .
C23 C26 1.461(7) .
C24 C25 1.402(6) .
C24 H24 0.9300 .
C25 N5 1.389(6) .
C25 H25 0.9300 .
N5 C21 1.386(7) .
C21 C22 1.405(7) .
C21 H21 0.9300 .
C22 H22 0.9300 .
N6 C28 1.395(6) .
N6 C29 1.400(6) .
C28 C27 1.392(7) .
C28 H28 0.9300 .
C27 C26 1.387(7) .
C27 H27 0.9300 .
C26 C30 1.383(7) .
C30 C29 1.391(7) .
C30 H30 0.9300 .
C29 H29 0.9300 .
O2 H2B 1.2232 .
O2 H2A 1.0812 .
O3 H3A 0.8500 .
O3 H3B 0.8501 .
